data_7241902
loop_
_publ_author_name
'P\'erez, Hiram'
'Di Santo, Alejandro'
'Piro, Oscar E.'
'Echeverr\'ia, Gustavo A.'
'Cano, A.'
'Gonz\'alez, M.'
'Rodr\'iguez-Hern\'andez, J.'
'Ben Altabef, A.'
'Frontera, Antonio'
'Gil, Diego M.'

_publ_section_title
;
 A first exploration of isostructurality in transition metal
 nitroprussides: X-ray analysis, magnetic properties and DFT calculations
;
_journal_issue 5
_journal_name_full CrystEngComm
_journal_page_first 1158
_journal_page_last 1171
_journal_paper_doi 10.1039/D0CE01596B
_journal_volume 23
_journal_year 2021
_chemical_formula_iupac Fe(C4N2)2[Fe(CN)5NO]
_chemical_formula_moiety 'Fe2 C13 O N10'
_chemical_formula_structural Fe(C4N2)2[Fe(CN)5NO]
_chemical_formula_sum 'C13 Fe2 N10 O'
_chemical_formula_weight 423.93
_chemical_name_common 'pentacyanonitrosilferrates (II)'
_chemical_name_systematic ' iron methylimidazole pentacyanonitrosilferrates (II)'
_space_group_IT_number 14
_space_group_name_Hall '-P 2ybc'
_space_group_name_H-M_alt 'P 1 21/c 1'
_symmetry_cell_setting monoclinic
_symmetry_space_group_name_Hall '-P 2ybc'
_symmetry_space_group_name_H-M 'P 1 21/c 1'
_audit_update_record
;
2020-06-29 deposited with the CCDC.	2020-12-15 downloaded from the CCDC.
;
_cell_angle_alpha 90.0000
_cell_angle_beta 96.9(1)
_cell_angle_gamma 90.0000
_cell_formula_units_Z 4
_cell_length_a 8.386(2)
_cell_length_b 14.787(4)
_cell_length_c 14.458(3)
_cell_measurement_temperature 298
_cell_volume 1779.9(8)
_computing_structure_refinement FULLPROF
_diffrn_ambient_temperature 298
_diffrn_measurement_method 'q/2q scans'
_diffrn_radiation_type 'Cu K\a'
_diffrn_radiation_wavelength 1.54056
_diffrn_source 'sealed X-ray tube'
_diffrn_source_target Cu
_exptl_crystal_description powder
_pd_instr_location ' ?'
_pd_meas_2theta_range_inc 0.020000
_pd_meas_2theta_range_max 59.98000
_pd_meas_2theta_range_min 4.00000
_pd_meas_number_of_points 2800
_pd_meas_scan_method cont
_pd_prep_temperature 298
_pd_proc_2theta_range_inc 0.020000
_pd_proc_2theta_range_max 59.9800
_pd_proc_2theta_range_min 4.0000
_pd_proc_info_excluded_regions 'No regions were excluded'
_pd_proc_ls_background_function 'linear extrapolation'
_pd_proc_ls_pref_orient_corr ' ?'
_pd_proc_ls_profile_function pseudo-Voigt
_pd_proc_ls_prof_R_factor 13.4276
_pd_proc_ls_prof_wR_expected 10.6071
_pd_proc_ls_prof_wR_factor 17.7629
_pd_proc_wavelength 1.540562
_pd_spec_mounting ' ?'
_pd_spec_mount_mode reflection
_pd_spec_shape flat_sheet
_pd_spec_size_axial 25
_pd_spec_size_equat 25
_pd_spec_size_thick 1
_refine_ls_number_parameters 1
_refine_ls_number_reflns 634
_refine_ls_number_restraints 0
_refine_ls_R_I_factor 12.7212
_cod_data_source_file d0ce01596b2.cif
_cod_data_source_block Fe(C4N2H6)2[Fe(CN)5NO]
_cod_depositor_comments
;
The following automatic conversions were performed:

data item '_symmetry_cell_setting' value 'Monoclinic' was changed to
'monoclinic' in accordance with the
/home/data/users/saulius/crontab/automatic-downloads/rss-feeds/RSC/lib/dictionaries/cif_core.dic
dictionary named 'cif_core.dic' version 2.4.2 last updated on
2011-04-26.

Automatic conversion script
Id: cif_fix_values 7556 2019-12-06 15:28:31Z antanas 

 Adding full bibliography for 7241902--7241906.cif.
;
_cod_original_cell_volume 1779.99
_cod_original_sg_symbol_H-M 'P 21/c'
_cod_original_formula_sum 'Fe2 C13 O N10'
_cod_database_code 7241902
_pd_proc_ls_prof_cr_factor 26.5004
_pd_proc_ls_prof_cwr_factor 29.0394
_pd_proc_ls_prof_cwr_expected 17.3408
_pd_proc_ls_prof_chi2 2.8044
_pd_proc_ls_prof_echi2 2.9000

loop_
_symmetry_equiv_pos_as_xyz
x,y,z
-x,y+1/2,-z+1/2
-x,-y,-z
x,-y+1/2,z+1/2

loop_
_atom_site_label
_atom_site_fract_x
_atom_site_fract_y
_atom_site_fract_z
_atom_site_U_iso_or_equiv
_atom_site_occupancy
_atom_site_adp_type
_atom_site_type_symbol
Fe1 0.50000 0.50000 0.50000 0.018(3) 1.00000 Uiso Fe
Fe2 0.50000 0.00000 0.50000 0.018(3) 1.00000 Uiso Fe
Fe 0.478(2) 0.243(2) 0.749(4) 0.018(3) 1.00000 Uiso Fe
C1 0.493(6) 0.336(2) 0.658(0) 0.021(3) 1.00000 Uiso C
N1 0.504(3) 0.390(6) 0.605(3) 0.021(3) 1.00000 Uiso N
C2 0.430(3) 0.155(3) 0.652(5) 0.021(3) 1.00000 Uiso C
N2 0.415(4) 0.101(7) 0.597(4) 0.021(3) 1.00000 Uiso N
C3 0.425(5) 0.153(4) 0.837(4) 0.021(3) 1.00000 Uiso C
N3 0.402(5) 0.098(4) 0.889(4) 0.021(3) 1.00000 Uiso N
C4 0.497(6) 0.334(4) 0.846(3) 0.021(3) 1.00000 Uiso C
N4 0.512(4) 0.387(7) 0.900(4) 0.021(3) 1.00000 Uiso N
C5 0.251(4) 0.272(4) 0.735(4) 0.021(3) 1.00000 Uiso C
N5 0.119(6) 0.290(3) 0.728(3) 0.021(3) 1.00000 Uiso N
N 0.671(6) 0.221(6) 0.761(7) 0.021(3) 1.00000 Uiso N
O 0.803(2) 0.209(2) 0.769(3) 0.021(3) 1.00000 Uiso O
C11 0.826(3) 0.487(4) 0.399(4) 0.023(3) 1.00000 Uiso C
C12 0.955(6) 0.434(6) 0.394(7) 0.023(3) 1.00000 Uiso C
C13 0.825(4) 0.386(6) 0.503(4) 0.023(3) 1.00000 Uiso C
C14 1.074(6) 0.300(3) 0.482(5) 0.023(3) 1.00000 Uiso C
N11 0.739(6) 0.456(4) 0.466(5) 0.023(3) 1.00000 Uiso N
N12 0.955(5) 0.371(3) 0.460(5) 0.023(3) 1.00000 Uiso N
C21 0.164(3) -0.102(4) 0.437(4) 0.023(3) 1.00000 Uiso C
C22 0.016(6) -0.090(5) 0.391(4) 0.023(3) 1.00000 Uiso C
C23 0.154(4) 0.031(3) 0.391(4) 0.023(3) 1.00000 Uiso C
C24 -0.126(7) 0.042(4) 0.311(3) 0.023(3) 1.00000 Uiso C
N21 0.250(5) -0.026(5) 0.436(3) 0.023(3) 1.00000 Uiso N
N22 0.010(5) -0.005(4) 0.362(2) 0.023(3) 1.00000 Uiso N

loop_
_atom_type_symbol
_atom_type_scat_Cromer_Mann_a1
_atom_type_scat_Cromer_Mann_b1
_atom_type_scat_Cromer_Mann_a2
_atom_type_scat_Cromer_Mann_b2
_atom_type_scat_Cromer_Mann_a3
_atom_type_scat_Cromer_Mann_b3
_atom_type_scat_Cromer_Mann_a4
_atom_type_scat_Cromer_Mann_b4
_atom_type_scat_Cromer_Mann_c
_atom_type_scat_dispersion_real
_atom_type_scat_dispersion_imag
_atom_type_scat_source
fe 11.76950 4.76110 7.35730 0.30720 3.52220 15.35350 2.30450 76.88050 1.03690 -1.17900 3.20400 International_Tables_for_Crystallography_Vol.C(1991)_Tables_6.1.1.4_and_6.1.1.5
c 2.31000 20.84390 1.02000 10.20750 1.58860 0.56870 0.86500 51.65120 0.21560 0.01700 0.00900 International_Tables_for_Crystallography_Vol.C(1991)_Tables_6.1.1.4_and_6.1.1.5
n 12.21260 0.00570 3.13220 9.89330 2.01250 28.99750 1.16630 0.58260 -11.52900 0.02900 0.01800 International_Tables_for_Crystallography_Vol.C(1991)_Tables_6.1.1.4_and_6.1.1.5
o 3.04850 13.27710 2.28680 5.70110 1.54630 0.32390 0.86700 32.90890 0.25080 0.04700 0.03200 International_Tables_for_Crystallography_Vol.C(1991)_Tables_6.1.1.4_and_6.1.1.5

loop_
_geom_angle_atom_site_label_1
_geom_angle_atom_site_label_2
_geom_angle_atom_site_label_3
_geom_angle_site_symmetry_1
_geom_angle_site_symmetry_2
_geom_angle_site_symmetry_3
_geom_angle
_geom_angle_publ_flag
N2 Fe2 N21 . . . 91.38(3) y
N1 Fe1 N11 . . . 89.88(3) y
N Fe C3 . . . 95.50(4) y
N Fe C1 . . . 93.61(4) y
N Fe C4 . . . 93.34(4) y
N Fe C5 . . . 178.32(6) y
N Fe C2 . . . 93.78(4) y
C3 Fe C1 . . . 170.85(3) y
C3 Fe C4 . . . 90.99(3) y
C3 Fe C5 . . . 85.76(3) y
C3 Fe C2 . . . 88.15(3) y
C1 Fe C4 . . . 89.22(3) y
C1 Fe C5 . . . 85.14(4) y
C1 Fe C2 . . . 90.51(3) y
C4 Fe C5 . . . 85.51(4) y
C4 Fe C2 . . . 172.87(3) y
C5 Fe C2 . . . 87.37(4) y
N1 C1 Fe . . . 179.51(5) y
N2 C2 Fe . . . 174.21(5) y
N3 C3 Fe . . . 176.57(5) y
N4 C4 Fe . . . 178.33(5) y
N5 C5 Fe . . . 178.60(8) y
O N Fe . . . 178.31(8) y
C1 N1 Fe1 . . . 174.64(5) y
C2 N2 Fe2 . . . 155.11(4) y
Fe1 N11 C11 . . . 129.41(5) y
N11 C11 C12 . . . 110.24(6) y
C11 C12 N12 . . . 107.63(5) y
C12 N12 C13 . . . 106.00(5) y
N12 C13 N11 . . . 112.53(6) y
C13 N11 Fe1 . . . 126.74(5) y
C14 N12 C12 . . . 127.04(5) y
C14 N12 C13 . . . 126.95(6) y
Fe2 N21 C21 . . . 128.90(5) y
N21 C21 C22 . . . 110.57(6) y
C21 C22 N22 . . . 106.22(5) y
C22 N22 C23 . . . 106.53(5) y
N22 C23 N21 . . . 112.01(6) y
C23 N21 Fe2 . . . 126.41(5) y
C24 N22 C22 . . . 127.44(5) y
C24 N22 C23 . . . 126.00(6) y

loop_
_geom_bond_atom_site_label_1
_geom_bond_atom_site_label_2
_geom_bond_site_symmetry_1
_geom_bond_site_symmetry_2
_geom_bond_distance
_geom_bond_publ_flag
Fe1 N1 . . 2.217(1) y
Fe1 N11 . . 2.218(2) y
Fe2 N2 . . 2.231(1) y
Fe2 N21 . . 2.218(2) y
Fe C1 . . 1.923(1) y
Fe C2 . . 1.917(1) y
Fe C3 . . 1.923(1) y
Fe C4 . . 1.933(1) y
Fe C5 . . 1.937(2) y
Fe N . . 1.645(2) y
C1 N1 . . 1.123(1) y
C2 N2 . . 1.124(1) y
C3 N3 . . 1.136(1) y
C4 N4 . . 1.110(1) y
C5 N5 . . 1.126(1) y
N O . . 1.111(1) y
N11 C11 . . 1.361(1) y
C11 C12 . . 1.341(1) y
C12 N12 . . 1.338(1) y
N12 C13 . . 1.338(1) y
C13 N11 . . 1.329(1) y
C14 N12 . . 1.457(1) y
N21 C21 . . 1.337(1) y
C21 C22 . . 1.344(1) y
C22 N22 . . 1.331(1) y
N22 C23 . . 1.337(1) y
C23 N21 . . 1.299(1) y
C24 N22 . . 1.467(1) y

loop_
_geom_contact_atom_site_label_1
_geom_contact_atom_site_label_2
_geom_contact_distance
_geom_contact_site_symmetry_1
_geom_contact_site_symmetry_2
_geom_contact_publ_flag
? ? ? ? ? ?

loop_
_geom_hbond_atom_site_label_D
_geom_hbond_atom_site_label_H
_geom_hbond_atom_site_label_A
_geom_hbond_site_symmetry_D
_geom_hbond_site_symmetry_H
_geom_hbond_site_symmetry_A
_geom_hbond_distance_DH
_geom_hbond_distance_HA
_geom_hbond_distance_DA
_geom_hbond_angle_DHA
_geom_hbond_publ_flag
? ? ? ? ? ? ? ? ? ? ?

loop_
_geom_torsion_atom_site_label_1
_geom_torsion_atom_site_label_2
_geom_torsion_atom_site_label_3
_geom_torsion_atom_site_label_4
_geom_torsion_site_symmetry_1
_geom_torsion_site_symmetry_2
_geom_torsion_site_symmetry_3
_geom_torsion_site_symmetry_4
_geom_torsion
_geom_torsion_publ_flag
? ? ? ? ? ? ? ? ? ?
